data_1563183
loop_
_publ_author_name
'Neumair, Stephanie C.'
'Vanicek, Stefan'
'Kaindl, Reinhard'
'T\"obbens, Daniel M.'
'Wurst, Klaus'
'Huppertz, Hubert'

_publ_section_title
;
 High-pressure synthesis and crystal structure of the lithium borate
 HP-LiB3O5
;
_journal_issue 9
_journal_name_full 'Journal of Solid State Chemistry'
_journal_page_first 2490
_journal_page_last 2497
_journal_paper_doi 10.1016/j.jssc.2011.07.011
_journal_volume 184
_journal_year 2011
_chemical_formula_moiety 'B3 Li O5'
_chemical_formula_sum 'B3 Li O5'
_chemical_formula_weight 119.37
_chemical_name_common Lithiumborate
_space_group_IT_number 62
_space_group_name_Hall '-P 2ac 2n'
_space_group_name_H-M_alt 'P n m a'
_symmetry_cell_setting orthorhombic
_symmetry_space_group_name_H-M 'P n m a'
_atom_sites_solution_hydrogens none
_atom_sites_solution_primary direct
_atom_sites_solution_secondary difmap
_audit_creation_method SHELXL-97
_cell_angle_alpha 90.00
_cell_angle_beta 90.00
_cell_angle_gamma 90.00
_cell_formula_units_Z 16
_cell_length_a 8.2970(17)
_cell_length_b 7.5960(15)
_cell_length_c 17.268(4)
_cell_measurement_reflns_used 36203
_cell_measurement_temperature 293(2)
_cell_measurement_theta_max 37.785
_cell_measurement_theta_min 0.998
_cell_volume 1088.3(4)
_computing_cell_refinement 'HKL Scalepack (Otwinowski & Minor 1997)'
_computing_data_collection 'Collect (Nonius BV, 1997-2000)'
_computing_data_reduction
;
HKL Denzo and Scalepack (Otwinowski & Minor 1997)
;
_computing_molecular_graphics 'DIAMOND (Brandenburg & Berndt, 1999)'
_computing_publication_material 'enCIFer (Allen et al., 2004) and SHELXL97'
_computing_structure_refinement 'SHELXL-97 (Sheldrick, 1997)'
_computing_structure_solution 'SHELXS-97 (Sheldrick, 1990)'
_diffrn_ambient_temperature 293(2)
_diffrn_measured_fraction_theta_full 0.995
_diffrn_measured_fraction_theta_max 0.995
_diffrn_radiation_monochromator graphite
_diffrn_radiation_source 'fine-focus sealed tube'
_diffrn_radiation_type MoK\a
_diffrn_radiation_wavelength 0.71073
_diffrn_reflns_av_R_equivalents 0.0320
_diffrn_reflns_av_sigmaI/netI 0.0244
_diffrn_reflns_limit_h_max 14
_diffrn_reflns_limit_h_min -13
_diffrn_reflns_limit_k_max 13
_diffrn_reflns_limit_k_min -13
_diffrn_reflns_limit_l_max 29
_diffrn_reflns_limit_l_min -26
_diffrn_reflns_number 16352
_diffrn_reflns_theta_full 37.83
_diffrn_reflns_theta_max 37.83
_diffrn_reflns_theta_min 2.36
_exptl_absorpt_coefficient_mu 0.271
_exptl_absorpt_correction_type multi-scan
_exptl_crystal_colour colorless
_exptl_crystal_density_diffrn 2.914
_exptl_crystal_density_method 'not measured'
_exptl_crystal_description block
_exptl_crystal_F_000 928
_exptl_crystal_size_max 0.239
_exptl_crystal_size_mid 0.205
_exptl_crystal_size_min 0.094
_refine_diff_density_max 0.412
_refine_diff_density_min -0.317
_refine_diff_density_rms 0.078
_refine_ls_extinction_coef 0.0020(19)
_refine_ls_extinction_expression Fc^*^=kFc[1+0.001xFc^2^\l^3^/sin(2\q)]^-1/4^
_refine_ls_extinction_method SHELXL
_refine_ls_goodness_of_fit_ref 1.038
_refine_ls_hydrogen_treatment none
_refine_ls_matrix_type full
_refine_ls_number_parameters 179
_refine_ls_number_reflns 3085
_refine_ls_number_restraints 0
_refine_ls_restrained_S_all 1.038
_refine_ls_R_factor_all 0.0358
_refine_ls_R_factor_gt 0.0300
_refine_ls_shift/su_max 0.001
_refine_ls_shift/su_mean 0.000
_refine_ls_structure_factor_coef Fsqd
_refine_ls_weighting_details 'calc w=1/[\s^2^(Fo^2^)+(0.0453P)^2^+0.3045P] where P=(Fo^2^+2Fc^2^)/3'
_refine_ls_weighting_scheme calc
_refine_ls_wR_factor_gt 0.0772
_refine_ls_wR_factor_ref 0.0808
_reflns_number_gt 2700
_reflns_number_total 3085
_reflns_threshold_expression >2sigma(I)
_cod_data_source_file JSSC-2011-184-2490.CIF
_cod_data_source_block e
_cod_original_sg_symbol_H-M Pnma
_cod_database_code 1563183

loop_
_symmetry_equiv_pos_as_xyz
'x, y, z'
'-x+1/2, -y, z+1/2'
'x+1/2, -y+1/2, -z+1/2'
'-x, y+1/2, -z'
'-x, -y, -z'
'x-1/2, y, -z-1/2'
'-x-1/2, y-1/2, z-1/2'
'x, -y-1/2, z'

loop_
_atom_site_label
_atom_site_type_symbol
_atom_site_fract_x
_atom_site_fract_y
_atom_site_fract_z
_atom_site_U_iso_or_equiv
_atom_site_adp_type
_atom_site_occupancy
_atom_site_symmetry_multiplicity
_atom_site_calc_flag
_atom_site_refinement_flags
_atom_site_disorder_assembly
_atom_site_disorder_group
Li1 Li 0.2001(2) 0.2500 0.65817(12) 0.0150(3) Uani 1 2 d S . .
Li2 Li 0.2735(3) 0.2500 0.37437(12) 0.0172(4) Uani 1 2 d S . .
Li3 Li 0.4613(3) 0.2500 0.03501(13) 0.0239(5) Uani 1 2 d S . .
Li4 Li 0.6025(3) 0.2500 0.54316(11) 0.0144(3) Uani 1 2 d S . .
O1 O 0.06569(5) 0.05673(6) 0.61941(3) 0.00564(8) Uani 1 1 d . . .
O2 O 0.15680(6) 0.06739(6) 0.44691(3) 0.00666(8) Uani 1 1 d . . .
O3 O 0.16140(6) 0.05990(6) 0.03822(3) 0.00618(8) Uani 1 1 d . . .
O4 O 0.19187(5) 0.03458(6) 0.17941(3) 0.00540(8) Uani 1 1 d . . .
O5 O 0.19241(5) 0.54412(6) 0.31467(3) 0.00533(8) Uani 1 1 d . . .
O6 O 0.44274(5) 0.05436(6) 0.24903(2) 0.00472(8) Uani 1 1 d . . .
O7 O 0.44853(5) 0.55702(6) 0.38006(3) 0.00581(8) Uani 1 1 d . . .
O8 O 0.00471(7) 0.2500 0.11672(4) 0.00617(11) Uani 1 2 d S . .
O9 O 0.10605(8) 0.2500 0.77031(4) 0.00607(11) Uani 1 2 d S . .
O10 O 0.16293(7) 0.2500 0.28090(4) 0.00570(10) Uani 1 2 d S . .
O11 O 0.30222(8) 0.2500 0.53484(4) 0.00830(12) Uani 1 2 d S . .
O12 O 0.35324(7) 0.2500 0.92406(4) 0.00570(11) Uani 1 2 d S . .
O13 O 0.39157(8) 0.2500 0.13853(4) 0.00585(11) Uani 1 2 d S . .
B1 B 0.07074(8) 0.07487(8) 0.10962(4) 0.00575(10) Uani 1 1 d . . .
B2 B 0.10469(8) 0.57819(8) 0.39307(4) 0.00537(10) Uani 1 1 d . . .
B3 B 0.12095(8) 0.07931(8) 0.25610(4) 0.00514(10) Uani 1 1 d . . .
B4 B 0.26191(8) 0.08183(9) 0.50769(4) 0.00636(11) Uani 1 1 d . . .
B5 B 0.36800(7) 0.07825(8) 0.16876(4) 0.00505(10) Uani 1 1 d . . .
B6 B 0.37546(8) 0.58382(8) 0.30630(4) 0.00528(10) Uani 1 1 d . . .

loop_
_atom_site_aniso_label
_atom_site_aniso_U_11
_atom_site_aniso_U_22
_atom_site_aniso_U_33
_atom_site_aniso_U_23
_atom_site_aniso_U_13
_atom_site_aniso_U_12
Li1 0.0192(9) 0.0095(7) 0.0163(9) 0.000 -0.0008(7) 0.000
Li2 0.0145(8) 0.0230(10) 0.0140(8) 0.000 -0.0030(7) 0.000
Li3 0.0310(12) 0.0288(12) 0.0120(9) 0.000 0.0034(8) 0.000
Li4 0.0206(9) 0.0095(7) 0.0132(8) 0.000 -0.0011(7) 0.000
O1 0.00496(17) 0.00555(17) 0.00640(18) 0.00132(13) -0.00055(13) 0.00059(12)
O2 0.00806(18) 0.00533(17) 0.00658(18) -0.00123(13) -0.00262(14) 0.00023(13)
O3 0.00755(17) 0.00548(17) 0.00549(18) -0.00014(12) 0.00161(13) 0.00122(13)
O4 0.00429(16) 0.00754(17) 0.00435(17) -0.00013(13) 0.00014(12) -0.00017(12)
O5 0.00450(16) 0.00645(17) 0.00504(18) -0.00161(13) 0.00040(12) -0.00098(12)
O6 0.00423(17) 0.00552(17) 0.00442(17) 0.00094(13) -0.00003(12) -0.00064(12)
O7 0.00642(17) 0.00604(17) 0.00496(18) -0.00039(13) -0.00096(13) 0.00174(13)
O8 0.0066(2) 0.0039(2) 0.0080(3) 0.000 0.00088(19) 0.000
O9 0.0080(2) 0.0037(2) 0.0065(2) 0.000 -0.00067(19) 0.000
O10 0.0064(2) 0.0036(2) 0.0072(2) 0.000 -0.00106(19) 0.000
O11 0.0114(3) 0.0042(2) 0.0092(3) 0.000 -0.0038(2) 0.000
O12 0.0072(2) 0.0036(2) 0.0063(2) 0.000 0.00096(19) 0.000
O13 0.0075(2) 0.0040(2) 0.0060(2) 0.000 0.00010(19) 0.000
B1 0.0058(2) 0.0056(2) 0.0058(2) -0.00028(18) 0.00041(18) -0.00022(18)
B2 0.0057(2) 0.0048(2) 0.0056(2) -0.00019(18) -0.00027(18) 0.00026(18)
B3 0.0050(2) 0.0053(2) 0.0052(2) 0.00021(17) 0.00017(17) 0.00012(17)
B4 0.0070(2) 0.0054(2) 0.0066(2) -0.00013(18) -0.00135(19) -0.00013(18)
B5 0.0051(2) 0.0051(2) 0.0050(2) 0.00000(18) -0.00002(18) 0.00012(17)
B6 0.0052(2) 0.0049(2) 0.0057(2) -0.00023(18) 0.00013(17) 0.00029(17)

loop_
_atom_type_symbol
_atom_type_description
_atom_type_scat_dispersion_real
_atom_type_scat_dispersion_imag
_atom_type_scat_source
Li Li -0.0003 0.0001 'International Tables Vol C Tables 4.2.6.8 and 6.1.1.4'
B B 0.0013 0.0007 'International Tables Vol C Tables 4.2.6.8 and 6.1.1.4'
O O 0.0106 0.0060 'International Tables Vol C Tables 4.2.6.8 and 6.1.1.4'

loop_
_geom_angle_atom_site_label_1
_geom_angle_atom_site_label_2
_geom_angle_atom_site_label_3
_geom_angle
_geom_angle_site_symmetry_1
_geom_angle_site_symmetry_3
O1 Li1 O1 96.93(9) . 8_565
O1 Li1 O9 95.98(8) . .
O1 Li1 O9 95.98(8) 8_565 .
O1 Li1 O11 83.86(7) . .
O1 Li1 O11 83.86(7) 8_565 .
O9 Li1 O11 179.76(11) . .
O1 Li1 O4 162.01(9) . 7_666
O1 Li1 O4 65.47(2) 8_565 7_666
O9 Li1 O4 89.88(6) . 7_666
O11 Li1 O4 90.22(6) . 7_666
O1 Li1 O4 65.47(2) . 2
O1 Li1 O4 162.01(9) 8_565 2
O9 Li1 O4 89.88(6) . 2
O11 Li1 O4 90.22(6) . 2
O4 Li1 O4 131.72(9) 7_666 2
O1 Li1 B5 33.99(2) . 2
O1 Li1 B5 128.85(9) 8_565 2
O9 Li1 B5 81.46(5) . 2
O11 Li1 B5 98.50(5) . 2
O4 Li1 B5 163.76(9) 7_666 2
O4 Li1 B5 35.37(2) 2 2
O1 Li1 B5 128.85(9) . 7_666
O1 Li1 B5 33.99(2) 8_565 7_666
O9 Li1 B5 81.46(5) . 7_666
O11 Li1 B5 98.50(5) . 7_666
O4 Li1 B5 35.37(2) 7_666 7_666
O4 Li1 B5 163.76(9) 2 7_666
B5 Li1 B5 153.22(9) 2 7_666
O10 Li2 O8 124.20(12) . 6_656
O10 Li2 O2 106.87(8) . 8_565
O8 Li2 O2 114.26(8) 6_656 8_565
O10 Li2 O2 106.87(8) . .
O8 Li2 O2 114.26(8) 6_656 .
O2 Li2 O2 82.45(8) 8_565 .
O10 Li2 O5 61.20(4) . 8_565
O8 Li2 O5 107.17(6) 6_656 8_565
O2 Li2 O5 134.14(9) 8_565 8_565
O2 Li2 O5 62.75(3) . 8_565
O10 Li2 O5 61.20(4) . .
O8 Li2 O5 107.17(6) 6_656 .
O2 Li2 O5 62.75(3) 8_565 .
O2 Li2 O5 134.14(9) . .
O5 Li2 O5 122.29(8) 8_565 .
O10 Li2 B4 137.88(8) . 8_565
O8 Li2 B4 88.08(7) 6_656 8_565
O2 Li2 B4 31.09(3) 8_565 8_565
O2 Li2 B4 77.45(7) . 8_565
O5 Li2 B4 140.19(7) 8_565 8_565
O5 Li2 B4 85.35(3) . 8_565
O10 Li2 B4 137.88(8) . .
O8 Li2 B4 88.08(7) 6_656 .
O2 Li2 B4 77.45(7) 8_565 .
O2 Li2 B4 31.09(3) . .
O5 Li2 B4 85.35(3) 8_565 .
O5 Li2 B4 140.19(7) . .
B4 Li2 B4 58.01(5) 8_565 .
O10 Li2 B3 28.43(3) . .
O8 Li2 B3 121.46(8) 6_656 .
O2 Li2 B3 123.02(9) 8_565 .
O2 Li2 B3 85.36(5) . .
O5 Li2 B3 32.80(3) 8_565 .
O5 Li2 B3 89.50(6) . .
B4 Li2 B3 150.12(9) 8_565 .
B4 Li2 B3 113.99(4) . .
O10 Li2 B3 28.43(3) . 8_565
O8 Li2 B3 121.46(8) 6_656 8_565
O2 Li2 B3 85.36(5) 8_565 8_565
O2 Li2 B3 123.02(9) . 8_565
O5 Li2 B3 89.50(6) 8_565 8_565
O5 Li2 B3 32.80(3) . 8_565
B4 Li2 B3 113.99(4) 8_565 8_565
B4 Li2 B3 150.12(9) . 8_565
B3 Li2 B3 56.71(5) . 8_565
O10 Li2 B1 121.21(8) . 3
O8 Li2 B1 28.25(3) 6_656 3
O2 Li2 B1 91.90(5) 8_565 3
O2 Li2 B1 130.98(9) . 3
O5 Li2 B1 133.19(7) 8_565 3
O5 Li2 B1 81.77(4) . 3
B4 Li2 B1 73.56(5) 8_565 3
B4 Li2 B1 100.09(7) . 3
B3 Li2 B1 134.74(8) . 3
B3 Li2 B1 104.78(5) 8_565 3
O10 Li2 B1 121.21(8) . 6_656
O8 Li2 B1 28.25(2) 6_656 6_656
O2 Li2 B1 130.98(9) 8_565 6_656
O2 Li2 B1 91.90(5) . 6_656
O5 Li2 B1 81.77(4) 8_565 6_656
O5 Li2 B1 133.19(7) . 6_656
B4 Li2 B1 100.09(7) 8_565 6_656
B4 Li2 B1 73.56(5) . 6_656
B3 Li2 B1 104.78(5) . 6_656
B3 Li2 B1 134.74(8) 8_565 6_656
B1 Li2 B1 56.38(5) 3 6_656
O13 Li3 O12 137.00(14) . 1_554
O13 Li3 O2 95.38(9) . 3
O12 Li3 O2 116.73(8) 1_554 3
O13 Li3 O2 95.38(9) . 6_656
O12 Li3 O2 116.73(8) 1_554 6_656
O2 Li3 O2 80.04(9) 3 6_656
O13 Li3 B5 28.18(3) . 8_565
O12 Li3 B5 129.67(10) 1_554 8_565
O2 Li3 B5 77.65(5) 3 8_565
O2 Li3 B5 113.16(9) 6_656 8_565
O13 Li3 B5 28.18(3) . .
O12 Li3 B5 129.67(10) 1_554 .
O2 Li3 B5 113.16(9) 3 .
O2 Li3 B5 77.65(5) 6_656 .
B5 Li3 B5 56.35(5) 8_565 .
O13 Li3 B2 139.86(9) . 7_655
O12 Li3 B2 29.96(3) 1_554 7_655
O2 Li3 B2 124.56(10) 3 7_655
O2 Li3 B2 88.52(5) 6_656 7_655
B5 Li3 B2 152.55(11) 8_565 7_655
B5 Li3 B2 116.87(5) . 7_655
O13 Li3 B2 139.86(9) . 2_564
O12 Li3 B2 29.96(3) 1_554 2_564
O2 Li3 B2 88.52(5) 3 2_564
O2 Li3 B2 124.56(10) 6_656 2_564
B5 Li3 B2 116.87(5) 8_565 2_564
B5 Li3 B2 152.55(11) . 2_564
B2 Li3 B2 54.92(5) 7_655 2_564
O13 Li3 Li2 76.79(9) . 6_656
O12 Li3 Li2 146.21(11) 1_554 6_656
O2 Li3 Li2 44.07(5) 3 6_656
O2 Li3 Li2 44.07(5) 6_656 6_656
B5 Li3 Li2 78.90(7) 8_565 6_656
B5 Li3 Li2 78.90(7) . 6_656
B2 Li3 Li2 127.83(8) 7_655 6_656
B2 Li3 Li2 127.83(8) 2_564 6_656
O13 Li3 Li4 96.46(10) . 6_556
O12 Li3 Li4 40.53(6) 1_554 6_556
O2 Li3 Li4 138.13(5) 3 6_556
O2 Li3 Li4 138.13(5) 6_656 6_556
B5 Li3 Li4 95.17(8) 8_565 6_556
B5 Li3 Li4 95.17(8) . 6_556
B2 Li3 Li4 57.74(5) 7_655 6_556
B2 Li3 Li4 57.74(5) 2_564 6_556
Li2 Li3 Li4 173.26(10) 6_656 6_556
O7 Li4 O7 92.97(9) 5_666 4_646
O7 Li4 O3 177.45(9) 5_666 6_656
O7 Li4 O3 89.36(2) 4_646 6_656
O7 Li4 O3 89.36(2) 5_666 3
O7 Li4 O3 177.45(9) 4_646 3
O3 Li4 O3 88.29(8) 6_656 3
O7 Li4 O12 91.72(7) 5_666 6_657
O7 Li4 O12 91.72(7) 4_646 6_657
O3 Li4 O12 87.17(7) 6_656 6_657
O3 Li4 O12 87.17(7) 3 6_657
O7 Li4 O11 80.13(7) 5_666 .
O7 Li4 O11 80.13(7) 4_646 .
O3 Li4 O11 101.32(7) 6_656 .
O3 Li4 O11 101.32(7) 3 .
O12 Li4 O11 168.08(10) 6_657 .
O7 Li4 Li3 117.50(7) 5_666 6_656
O7 Li4 Li3 117.50(7) 4_646 6_656
O3 Li4 Li3 60.36(6) 6_656 6_656
O3 Li4 Li3 60.36(6) 3 6_656
O12 Li4 Li3 39.61(6) 6_657 6_656
O11 Li4 Li3 152.31(9) . 6_656
B2 O1 B5 122.93(5) 4_546 2
B2 O1 Li1 121.64(6) 4_546 .
B5 O1 Li1 96.52(6) 2 .
B4 O2 B2 135.57(5) . 8_565
B4 O2 Li2 96.34(7) . .
B2 O2 Li2 104.37(6) 8_565 .
B4 O2 Li3 108.46(7) . 6_556
B2 O2 Li3 110.19(6) 8_565 6_556
Li2 O2 Li3 90.47(7) . 6_556
B4 O3 B1 129.52(5) 2_554 .
B4 O3 Li4 113.56(6) 2_554 6_556
B1 O3 Li4 113.57(6) . 6_556
B3 O4 B5 116.16(5) . .
B3 O4 B1 112.24(5) . .
B5 O4 B1 118.33(5) . .
B3 O4 Li1 119.72(6) . 2_554
B5 O4 Li1 79.35(5) . 2_554
B1 O4 Li1 107.21(6) . 2_554
B3 O5 B6 116.38(4) 8_565 .
B3 O5 B2 120.30(5) 8_565 .
B6 O5 B2 120.29(4) . .
B3 O5 Li2 80.18(5) 8_565 .
B6 O5 Li2 87.12(6) . .
B2 O5 Li2 85.27(6) . .
B3 O6 B5 109.43(4) 6_656 .
B3 O6 B6 118.78(4) 6_656 8_565
B5 O6 B6 120.92(4) . 8_565
B6 O7 B1 120.72(5) . 3
B6 O7 Li4 113.17(6) . 5_666
B1 O7 Li4 124.91(7) 3 5_666
B1 O8 B1 134.24(7) 8_565 .
B1 O8 Li2 112.64(3) 8_565 6_556
B1 O8 Li2 112.64(3) . 6_556
B6 O9 B6 126.21(7) 2_565 7_656
B6 O9 Li1 111.52(4) 2_565 .
B6 O9 Li1 111.52(4) 7_656 .
B3 O10 B3 133.87(7) . 8_565
B3 O10 Li2 112.73(4) . .
B3 O10 Li2 112.73(4) 8_565 .
B4 O11 B4 131.46(7) . 8_565
B4 O11 Li1 102.87(4) . .
B4 O11 Li1 102.87(4) 8_565 .
B4 O11 Li4 104.92(4) . .
B4 O11 Li4 104.92(4) 8_565 .
Li1 O11 Li4 108.40(7) . .
B2 O12 B2 127.82(7) 7_656 2_565
B2 O12 Li3 103.40(5) 7_656 1_556
B2 O12 Li3 103.40(5) 2_565 1_556
B2 O12 Li4 109.18(4) 7_656 6_557
B2 O12 Li4 109.18(4) 2_565 6_557
Li3 O12 Li4 99.85(9) 1_556 6_557
B5 O13 B5 133.72(7) 8_565 .
B5 O13 Li3 113.11(4) 8_565 .
B5 O13 Li3 113.11(4) . .
O7 B1 O8 111.36(5) 3_455 .
O7 B1 O3 114.67(5) 3_455 .
O8 B1 O3 109.97(5) . .
O7 B1 O4 102.51(5) 3_455 .
O8 B1 O4 110.54(5) . .
O3 B1 O4 107.46(5) . .
O7 B1 Li2 72.48(4) 3_455 6_556
O8 B1 Li2 39.11(3) . 6_556
O3 B1 Li2 125.13(6) . 6_556
O4 B1 Li2 124.54(6) . 6_556
O1 B2 O12 113.13(5) 4_556 2_564
O1 B2 O2 106.90(5) 4_556 8_565
O12 B2 O2 111.26(5) 2_564 8_565
O1 B2 O5 108.05(5) 4_556 .
O12 B2 O5 110.91(5) 2_564 .
O2 B2 O5 106.26(5) 8_565 .
O1 B2 Li3 89.53(6) 4_556 2_565
O12 B2 Li3 46.63(4) 2_564 2_565
O2 B2 Li3 81.93(4) 8_565 2_565
O5 B2 Li3 156.79(6) . 2_565
O10 B3 O4 112.50(5) . .
O10 B3 O6 112.30(5) . 6_556
O4 B3 O6 108.04(5) . 6_556
O10 B3 O5 105.80(5) . 8_565
O4 B3 O5 107.50(5) . 8_565
O6 B3 O5 110.59(5) 6_556 8_565
O10 B3 Li2 38.84(4) . .
O4 B3 Li2 126.21(6) . .
O6 B3 Li2 124.31(6) 6_556 .
O5 B3 Li2 67.02(4) 8_565 .
O3 B4 O2 122.20(6) 2 .
O3 B4 O11 118.77(6) 2 .
O2 B4 O11 118.79(6) . .
O3 B4 Li2 134.99(6) 2 .
O2 B4 Li2 52.57(5) . .
O11 B4 Li2 80.89(5) . .
O13 B5 O1 112.56(5) . 2_554
O13 B5 O4 112.35(5) . .
O1 B5 O4 106.56(5) 2_554 .
O13 B5 O6 112.75(5) . .
O1 B5 O6 107.25(5) 2_554 .
O4 B5 O6 104.83(5) . .
O13 B5 Li1 153.99(6) . 2_554
O1 B5 Li1 49.48(5) 2_554 2_554
O4 B5 Li1 65.27(5) . 2_554
O6 B5 Li1 92.21(6) . 2_554
O13 B5 Li3 38.71(4) . .
O1 B5 Li3 74.63(4) 2_554 .
O4 B5 Li3 118.47(7) . .
O6 B5 Li3 134.43(6) . .
Li1 B5 Li3 117.48(6) 2_554 .
O9 B6 O7 118.27(5) 2_564 .
O9 B6 O6 106.58(5) 2_564 8_565
O7 B6 O6 108.72(5) . 8_565
O9 B6 O5 108.64(5) 2_564 .
O7 B6 O5 107.75(5) . .
O6 B6 O5 106.28(4) 8_565 .

loop_
_geom_bond_atom_site_label_1
_geom_bond_atom_site_label_2
_geom_bond_distance
_geom_bond_site_symmetry_2
Li1 O1 1.9612(14) .
Li1 O1 1.9612(14) 8_565
Li1 O9 2.088(2) .
Li1 O11 2.292(2) .
Li1 O4 2.3688(10) 7_666
Li1 O4 2.3688(10) 2
Li1 B5 2.5631(9) 2
Li1 B5 2.5631(9) 7_666
Li2 O10 1.856(2) .
Li2 O8 1.925(2) 6_656
Li2 O2 2.1049(17) 8_565
Li2 O2 2.1049(17) .
Li2 O5 2.5508(11) 8_565
Li2 O5 2.5508(11) .
Li2 B4 2.635(2) 8_565
Li2 B4 2.635(2) .
Li2 B3 2.7302(19) .
Li2 B3 2.7302(19) 8_565
Li2 B1 2.816(2) 3
Li2 B1 2.816(2) 6_656
Li3 O13 1.879(2) .
Li3 O12 2.115(2) 1_554
Li3 O2 2.157(2) 3
Li3 O2 2.157(2) 6_656
Li3 B5 2.763(2) 8_565
Li3 B5 2.763(2) .
Li3 B2 2.830(2) 7_655
Li3 B2 2.830(2) 2_564
Li3 Li2 3.026(3) 6_656
Li3 Li4 3.268(3) 6_556
Li4 O7 2.0214(15) 5_666
Li4 O7 2.0214(15) 4_646
Li4 O3 2.0733(15) 6_656
Li4 O3 2.0733(15) 3
Li4 O12 2.156(2) 6_657
Li4 O11 2.496(2) .
Li4 Li3 3.268(3) 6_656
O1 B2 1.4393(8) 4_546
O1 B5 1.4423(8) 2
O2 B4 1.3690(8) .
O2 B2 1.5081(8) 8_565
O2 Li3 2.157(2) 6_556
O3 B4 1.3571(8) 2_554
O3 B1 1.4487(8) .
O3 Li4 2.0733(15) 6_556
O4 B3 1.4883(8) .
O4 B5 1.5097(8) .
O4 B1 1.5988(8) .
O4 Li1 2.3688(10) 2_554
O5 B3 1.5012(8) 8_565
O5 B6 1.5552(8) .
O5 B2 1.5587(8) .
O6 B3 1.4933(8) 6_656
O6 B5 1.5294(8) .
O6 B6 1.5464(8) 8_565
O7 B6 1.4251(8) .
O7 B1 1.4366(8) 3
O7 Li4 2.0214(15) 5_666
O8 B1 1.4439(7) 8_565
O8 B1 1.4439(7) .
O8 Li2 1.925(2) 6_556
O9 B6 1.4154(7) 2_565
O9 B6 1.4154(7) 7_656
O10 B3 1.4092(7) .
O10 B3 1.4092(7) 8_565
O11 B4 1.4012(7) .
O11 B4 1.4012(7) 8_565
O12 B2 1.4531(7) 7_656
O12 B2 1.4531(7) 2_565
O12 Li3 2.115(2) 1_556
O12 Li4 2.156(2) 6_557
O13 B5 1.4187(7) 8_565
O13 B5 1.4187(7) .
B1 O7 1.4366(8) 3_455
B1 Li2 2.816(2) 6_556
B2 O1 1.4393(8) 4_556
B2 O12 1.4531(7) 2_564
B2 O2 1.5081(8) 8_565
B2 Li3 2.830(2) 2_565
B3 O6 1.4933(8) 6_556
B3 O5 1.5011(8) 8_565
B4 O3 1.3571(8) 2
B5 O1 1.4423(8) 2_554
B5 Li1 2.5631(9) 2_554
B6 O9 1.4154(7) 2_564
B6 O6 1.5464(8) 8_565

loop_
_geom_torsion_atom_site_label_1
_geom_torsion_atom_site_label_2
_geom_torsion_atom_site_label_3
_geom_torsion_atom_site_label_4
_geom_torsion
_geom_torsion_site_symmetry_1
_geom_torsion_site_symmetry_2
_geom_torsion_site_symmetry_3
_geom_torsion_site_symmetry_4
O1 Li1 O1 B2 -26.31(12) 8_565 . . 4_546
O9 Li1 O1 B2 70.48(8) . . . 4_546
O11 Li1 O1 B2 -109.34(6) . . . 4_546
O4 Li1 O1 B2 -37.9(4) 7_666 . . 4_546
O4 Li1 O1 B2 157.60(5) 2 . . 4_546
B5 Li1 O1 B2 135.50(7) 2 . . 4_546
B5 Li1 O1 B2 -13.36(15) 7_666 . . 4_546
O1 Li1 O1 B5 -161.81(7) 8_565 . . 2
O9 Li1 O1 B5 -65.01(6) . . . 2
O11 Li1 O1 B5 115.17(5) . . . 2
O4 Li1 O1 B5 -173.4(3) 7_666 . . 2
O4 Li1 O1 B5 22.11(5) 2 . . 2
B5 Li1 O1 B5 -148.85(11) 7_666 . . 2
O10 Li2 O2 B4 176.40(6) . . . .
O8 Li2 O2 B4 35.06(8) 6_656 . . .
O2 Li2 O2 B4 -78.20(6) 8_565 . . .
O5 Li2 O2 B4 132.65(4) 8_565 . . .
O5 Li2 O2 B4 -117.63(11) . . . .
B4 Li2 O2 B4 -47.01(5) 8_565 . . .
B3 Li2 O2 B4 157.59(5) . . . .
B3 Li2 O2 B4 -157.62(7) 8_565 . . .
B1 Li2 O2 B4 7.73(9) 3 . . .
B1 Li2 O2 B4 52.91(5) 6_656 . . .
O10 Li2 O2 B2 36.03(8) . . . 8_565
O8 Li2 O2 B2 -105.30(8) 6_656 . . 8_565
O2 Li2 O2 B2 141.44(5) 8_565 . . 8_565
O5 Li2 O2 B2 -7.72(5) 8_565 . . 8_565
O5 Li2 O2 B2 102.01(10) . . . 8_565
B4 Li2 O2 B2 172.63(4) 8_565 . . 8_565
B4 Li2 O2 B2 -140.36(6) . . . 8_565
B3 Li2 O2 B2 17.22(6) . . . 8_565
B3 Li2 O2 B2 62.02(8) 8_565 . . 8_565
B1 Li2 O2 B2 -132.63(7) 3 . . 8_565
B1 Li2 O2 B2 -87.46(6) 6_656 . . 8_565
O10 Li2 O2 Li3 -74.97(8) . . . 6_556
O8 Li2 O2 Li3 143.69(9) 6_656 . . 6_556
O2 Li2 O2 Li3 30.43(8) 8_565 . . 6_556
O5 Li2 O2 Li3 -118.72(6) 8_565 . . 6_556
O5 Li2 O2 Li3 -9.00(12) . . . 6_556
B4 Li2 O2 Li3 61.63(7) 8_565 . . 6_556
B4 Li2 O2 Li3 108.63(7) . . . 6_556
B3 Li2 O2 Li3 -93.78(7) . . . 6_556
B3 Li2 O2 Li3 -48.99(9) 8_565 . . 6_556
B1 Li2 O2 Li3 116.36(9) 3 . . 6_556
B1 Li2 O2 Li3 161.54(7) 6_656 . . 6_556
O10 Li2 O5 B3 1.84(5) . . . 8_565
O8 Li2 O5 B3 121.93(9) 6_656 . . 8_565
O2 Li2 O5 B3 -129.13(6) 8_565 . . 8_565
O2 Li2 O5 B3 -84.03(11) . . . 8_565
O5 Li2 O5 B3 -2.18(9) 8_565 . . 8_565
B4 Li2 O5 B3 -151.53(6) 8_565 . . 8_565
B4 Li2 O5 B3 -129.65(13) . . . 8_565
B3 Li2 O5 B3 -1.00(4) . . . 8_565
B1 Li2 O5 B3 134.44(5) 3 . . 8_565
B1 Li2 O5 B3 108.99(10) 6_656 . . 8_565
O10 Li2 O5 B6 -115.56(6) . . . .
O8 Li2 O5 B6 4.54(8) 6_656 . . .
O2 Li2 O5 B6 113.47(5) 8_565 . . .
O2 Li2 O5 B6 158.57(11) . . . .
O5 Li2 O5 B6 -119.57(9) 8_565 . . .
B4 Li2 O5 B6 91.07(5) 8_565 . . .
B4 Li2 O5 B6 112.95(12) . . . .
B3 Li2 O5 B6 -118.39(6) . . . .
B3 Li2 O5 B6 -117.40(4) 8_565 . . .
B1 Li2 O5 B6 17.04(5) 3 . . .
B1 Li2 O5 B6 -8.40(10) 6_656 . . .
O10 Li2 O5 B2 123.71(6) . . . .
O8 Li2 O5 B2 -116.19(8) 6_656 . . .
O2 Li2 O5 B2 -7.25(4) 8_565 . . .
O2 Li2 O5 B2 37.84(11) . . . .
O5 Li2 O5 B2 119.70(9) 8_565 . . .
B4 Li2 O5 B2 -29.66(5) 8_565 . . .
B4 Li2 O5 B2 -7.78(12) . . . .
B3 Li2 O5 B2 120.88(6) . . . .
B3 Li2 O5 B2 121.87(5) 8_565 . . .
B1 Li2 O5 B2 -103.69(5) 3 . . .
B1 Li2 O5 B2 -129.13(10) 6_656 . . .
O1 Li1 O9 B6 -155.35(5) . . . 2_565
O1 Li1 O9 B6 -57.71(8) 8_565 . . 2_565
O11 Li1 O9 B6 -106.53(10) . . . 2_565
O4 Li1 O9 B6 7.61(8) 7_666 . . 2_565
O4 Li1 O9 B6 139.33(5) 2 . . 2_565
B5 Li1 O9 B6 173.82(5) 2 . . 2_565
B5 Li1 O9 B6 -26.88(7) 7_666 . . 2_565
O1 Li1 O9 B6 57.71(8) . . . 7_656
O1 Li1 O9 B6 155.35(5) 8_565 . . 7_656
O11 Li1 O9 B6 106.53(12) . . . 7_656
O4 Li1 O9 B6 -139.33(5) 7_666 . . 7_656
O4 Li1 O9 B6 -7.61(8) 2 . . 7_656
B5 Li1 O9 B6 26.88(7) 2 . . 7_656
B5 Li1 O9 B6 -173.82(5) 7_666 . . 7_656
O8 Li2 O10 B3 94.02(5) 6_656 . . .
O2 Li2 O10 B3 -129.50(5) 8_565 . . .
O2 Li2 O10 B3 -42.46(10) . . . .
O5 Li2 O10 B3 2.09(6) 8_565 . . .
O5 Li2 O10 B3 -174.04(6) . . . .
B4 Li2 O10 B3 -132.27(9) 8_565 . . .
B4 Li2 O10 B3 -39.68(14) . . . .
B3 Li2 O10 B3 -171.95(11) 8_565 . . .
B1 Li2 O10 B3 127.55(5) 3 . . .
B1 Li2 O10 B3 60.49(9) 6_656 . . .
O8 Li2 O10 B3 -94.02(5) 6_656 . . 8_565
O2 Li2 O10 B3 42.46(10) 8_565 . . 8_565
O2 Li2 O10 B3 129.50(5) . . . 8_565
O5 Li2 O10 B3 174.04(6) 8_565 . . 8_565
O5 Li2 O10 B3 -2.09(6) . . . 8_565
B4 Li2 O10 B3 39.68(14) 8_565 . . 8_565
B4 Li2 O10 B3 132.27(9) . . . 8_565
B3 Li2 O10 B3 171.95(11) . . . 8_565
B1 Li2 O10 B3 -60.49(9) 3 . . 8_565
B1 Li2 O10 B3 -127.55(5) 6_656 . . 8_565
O1 Li1 O11 B4 -20.40(7) . . . .
O1 Li1 O11 B4 -118.09(5) 8_565 . . .
O9 Li1 O11 B4 -69.24(16) . . . .
O4 Li1 O11 B4 176.62(5) 7_666 . . .
O4 Li1 O11 B4 44.89(7) 2 . . .
B5 Li1 O11 B4 10.37(8) 2 . . .
B5 Li1 O11 B4 -148.86(6) 7_666 . . .
O1 Li1 O11 B4 118.09(5) . . . 8_565
O1 Li1 O11 B4 20.40(7) 8_565 . . 8_565
O9 Li1 O11 B4 69.25(14) . . . 8_565
O4 Li1 O11 B4 -44.89(7) 7_666 . . 8_565
O4 Li1 O11 B4 -176.62(5) 2 . . 8_565
B5 Li1 O11 B4 148.86(6) 2 . . 8_565
B5 Li1 O11 B4 -10.37(8) 7_666 . . 8_565
O1 Li1 O11 Li4 -131.16(4) . . . .
O1 Li1 O11 Li4 131.16(4) 8_565 . . .
O9 Li1 O11 Li4 180.00(14) . . . .
O4 Li1 O11 Li4 65.86(5) 7_666 . . .
O4 Li1 O11 Li4 -65.86(5) 2 . . .
B5 Li1 O11 Li4 -100.39(5) 2 . . .
B5 Li1 O11 Li4 100.39(5) 7_666 . . .
O7 Li4 O11 B4 -156.76(5) 5_666 . . .
O7 Li4 O11 B4 -61.96(6) 4_646 . . .
O3 Li4 O11 B4 25.38(7) 6_656 . . .
O3 Li4 O11 B4 115.90(6) 3 . . .
O12 Li4 O11 B4 -109.36(4) 6_657 . . .
Li3 Li4 O11 B4 70.64(4) 6_656 . . .
O7 Li4 O11 B4 61.96(6) 5_666 . . 8_565
O7 Li4 O11 B4 156.76(5) 4_646 . . 8_565
O3 Li4 O11 B4 -115.90(6) 6_656 . . 8_565
O3 Li4 O11 B4 -25.38(7) 3 . . 8_565
O12 Li4 O11 B4 109.36(4) 6_657 . . 8_565
Li3 Li4 O11 B4 -70.64(4) 6_656 . . 8_565
O7 Li4 O11 Li1 -47.40(4) 5_666 . . .
O7 Li4 O11 Li1 47.40(4) 4_646 . . .
O3 Li4 O11 Li1 134.74(5) 6_656 . . .
O3 Li4 O11 Li1 -134.74(5) 3 . . .
O12 Li4 O11 Li1 0.000(1) 6_657 . . .
Li3 Li4 O11 Li1 180.0 6_656 . . .
O12 Li3 O13 B5 -88.88(6) 1_554 . . 8_565
O2 Li3 O13 B5 50.88(10) 3 . . 8_565
O2 Li3 O13 B5 131.35(5) 6_656 . . 8_565
B5 Li3 O13 B5 -177.77(11) . . . 8_565
B2 Li3 O13 B5 -134.54(10) 7_655 . . 8_565
B2 Li3 O13 B5 -43.22(17) 2_564 . . 8_565
Li2 Li3 O13 B5 91.12(6) 6_656 . . 8_565
Li4 Li3 O13 B5 -88.88(6) 6_556 . . 8_565
O12 Li3 O13 B5 88.88(6) 1_554 . . .
O2 Li3 O13 B5 -131.35(5) 3 . . .
O2 Li3 O13 B5 -50.88(10) 6_656 . . .
B5 Li3 O13 B5 177.77(11) 8_565 . . .
B2 Li3 O13 B5 43.22(17) 7_655 . . .
B2 Li3 O13 B5 134.54(10) 2_564 . . .
Li2 Li3 O13 B5 -91.12(6) 6_656 . . .
Li4 Li3 O13 B5 88.88(6) 6_556 . . .
B1 O8 B1 O7 -177.97(6) 8_565 . . 3_455
Li2 O8 B1 O7 -6.67(9) 6_556 . . 3_455
B1 O8 B1 O3 -49.73(11) 8_565 . . .
Li2 O8 B1 O3 121.57(8) 6_556 . . .
B1 O8 B1 O4 68.77(11) 8_565 . . .
Li2 O8 B1 O4 -119.93(8) 6_556 . . .
B1 O8 B1 Li2 -171.30(14) 8_565 . . 6_556
B4 O3 B1 O7 -51.16(8) 2_554 . . 3_455
Li4 O3 B1 O7 106.51(7) 6_556 . . 3_455
B4 O3 B1 O8 -177.55(6) 2_554 . . .
Li4 O3 B1 O8 -19.89(8) 6_556 . . .
B4 O3 B1 O4 62.07(8) 2_554 . . .
Li4 O3 B1 O4 -140.26(6) 6_556 . . .
B4 O3 B1 Li2 -136.47(6) 2_554 . . 6_556
Li4 O3 B1 Li2 21.20(8) 6_556 . . 6_556
B3 O4 B1 O7 -69.78(6) . . . 3_455
B5 O4 B1 O7 150.61(5) . . . 3_455
Li1 O4 B1 O7 63.63(7) 2_554 . . 3_455
B3 O4 B1 O8 49.00(6) . . . .
B5 O4 B1 O8 -90.60(6) . . . .
Li1 O4 B1 O8 -177.58(6) 2_554 . . .
B3 O4 B1 O3 169.02(5) . . . .
B5 O4 B1 O3 29.41(7) . . . .
Li1 O4 B1 O3 -57.56(7) 2_554 . . .
B3 O4 B1 Li2 7.42(7) . . . 6_556
B5 O4 B1 Li2 -132.19(5) . . . 6_556
Li1 O4 B1 Li2 140.84(6) 2_554 . . 6_556
B3 O5 B2 O1 -29.31(7) 8_565 . . 4_556
B6 O5 B2 O1 171.09(4) . . . 4_556
Li2 O5 B2 O1 -105.04(6) . . . 4_556
B3 O5 B2 O12 -153.84(5) 8_565 . . 2_564
B6 O5 B2 O12 46.56(7) . . . 2_564
Li2 O5 B2 O12 130.44(6) . . . 2_564
B3 O5 B2 O2 85.11(6) 8_565 . . 8_565
B6 O5 B2 O2 -74.48(6) . . . 8_565
Li2 O5 B2 O2 9.39(6) . . . 8_565
B3 O5 B2 Li3 -166.90(13) 8_565 . . 2_565
B6 O5 B2 Li3 33.51(16) . . . 2_565
Li2 O5 B2 Li3 117.38(15) . . . 2_565
B3 O10 B3 O4 69.99(11) 8_565 . . .
Li2 O10 B3 O4 -120.33(9) . . . .
B3 O10 B3 O6 -52.18(12) 8_565 . . 6_556
Li2 O10 B3 O6 117.51(8) . . . 6_556
B3 O10 B3 O5 -172.92(6) 8_565 . . 8_565
Li2 O10 B3 O5 -3.23(9) . . . 8_565
B3 O10 B3 Li2 -169.69(14) 8_565 . . .
B5 O4 B3 O10 46.28(7) . . . .
B1 O4 B3 O10 -94.26(6) . . . .
Li1 O4 B3 O10 138.77(7) 2_554 . . .
B5 O4 B3 O6 170.82(4) . . . 6_556
B1 O4 B3 O6 30.28(6) . . . 6_556
Li1 O4 B3 O6 -96.69(7) 2_554 . . 6_556
B5 O4 B3 O5 -69.80(6) . . . 8_565
B1 O4 B3 O5 149.66(5) . . . 8_565
Li1 O4 B3 O5 22.69(8) 2_554 . . 8_565
B5 O4 B3 Li2 4.14(7) . . . .
B1 O4 B3 Li2 -136.40(5) . . . .
Li1 O4 B3 Li2 96.63(7) 2_554 . . .
O8 Li2 B3 O10 -104.71(11) 6_656 . . .
O2 Li2 B3 O10 61.73(7) 8_565 . . .
O2 Li2 B3 O10 139.60(11) . . . .
O5 Li2 B3 O10 -176.62(10) 8_565 . . .
O5 Li2 B3 O10 5.22(5) . . . .
B4 Li2 B3 O10 84.97(10) 8_565 . . .
B4 Li2 B3 O10 152.05(12) . . . .
B3 Li2 B3 O10 4.57(6) 8_565 . . .
B1 Li2 B3 O10 -72.66(8) 3 . . .
B1 Li2 B3 O10 -129.66(11) 6_656 . . .
O10 Li2 B3 O4 81.21(9) . . . .
O8 Li2 B3 O4 -23.50(9) 6_656 . . .
O2 Li2 B3 O4 142.94(7) 8_565 . . .
O2 Li2 B3 O4 -139.19(6) . . . .
O5 Li2 B3 O4 -95.41(6) 8_565 . . .
O5 Li2 B3 O4 86.43(7) . . . .
B4 Li2 B3 O4 166.18(8) 8_565 . . .
B4 Li2 B3 O4 -126.75(7) . . . .
B3 Li2 B3 O4 85.78(6) 8_565 . . .
B1 Li2 B3 O4 8.55(9) 3 . . .
B1 Li2 B3 O4 -48.45(7) 6_656 . . .
O10 Li2 B3 O6 -83.41(9) . . . 6_556
O8 Li2 B3 O6 171.89(6) 6_656 . . 6_556
O2 Li2 B3 O6 -21.68(10) 8_565 . . 6_556
O2 Li2 B3 O6 56.19(6) . . . 6_556
O5 Li2 B3 O6 99.97(6) 8_565 . . 6_556
O5 Li2 B3 O6 -78.19(7) . . . 6_556
B4 Li2 B3 O6 1.57(12) 8_565 . . 6_556
B4 Li2 B3 O6 68.64(8) . . . 6_556
B3 Li2 B3 O6 -78.84(6) 8_565 . . 6_556
B1 Li2 B3 O6 -156.07(6) 3 . . 6_556
B1 Li2 B3 O6 146.93(6) 6_656 . . 6_556
O10 Li2 B3 O5 176.62(10) . . . 8_565
O8 Li2 B3 O5 71.91(6) 6_656 . . 8_565
O2 Li2 B3 O5 -121.65(9) 8_565 . . 8_565
O2 Li2 B3 O5 -43.78(4) . . . 8_565
O5 Li2 B3 O5 -178.16(7) . . . 8_565
B4 Li2 B3 O5 -98.40(10) 8_565 . . 8_565
B4 Li2 B3 O5 -31.33(6) . . . 8_565
B3 Li2 B3 O5 -178.81(5) 8_565 . . 8_565
B1 Li2 B3 O5 103.96(7) 3 . . 8_565
B1 Li2 B3 O5 46.96(4) 6_656 . . 8_565
B2 O2 B4 O3 -6.73(11) 8_565 . . 2
Li2 O2 B4 O3 -124.76(7) . . . 2
Li3 O2 B4 O3 142.61(7) 6_556 . . 2
B2 O2 B4 O11 167.63(6) 8_565 . . .
Li2 O2 B4 O11 49.60(8) . . . .
Li3 O2 B4 O11 -43.03(9) 6_556 . . .
B2 O2 B4 Li2 118.03(8) 8_565 . . .
Li3 O2 B4 Li2 -92.63(7) 6_556 . . .
B4 O11 B4 O3 169.74(6) 8_565 . . 2
Li1 O11 B4 O3 -69.82(8) . . . 2
Li4 O11 B4 O3 43.50(8) . . . 2
B4 O11 B4 O2 -4.81(14) 8_565 . . .
Li1 O11 B4 O2 115.62(7) . . . .
Li4 O11 B4 O2 -131.05(7) . . . .
B4 O11 B4 Li2 32.95(10) 8_565 . . .
Li1 O11 B4 Li2 153.39(7) . . . .
Li4 O11 B4 Li2 -93.29(7) . . . .
O10 Li2 B4 O3 95.44(15) . . . 2
O8 Li2 B4 O3 -47.81(8) 6_656 . . 2
O2 Li2 B4 O3 -163.19(6) 8_565 . . 2
O2 Li2 B4 O3 100.59(9) . . . 2
O5 Li2 B4 O3 59.59(10) 8_565 . . 2
O5 Li2 B4 O3 -162.71(10) . . . 2
B4 Li2 B4 O3 -136.75(6) 8_565 . . 2
B3 Li2 B4 O3 76.01(11) . . . 2
B3 Li2 B4 O3 140.44(9) 8_565 . . 2
B1 Li2 B4 O3 -73.49(7) 3 . . 2
B1 Li2 B4 O3 -23.19(8) 6_656 . . 2
O10 Li2 B4 O2 -5.14(10) . . . .
O8 Li2 B4 O2 -148.40(6) 6_656 . . .
O2 Li2 B4 O2 96.22(8) 8_565 . . .
O5 Li2 B4 O2 -41.00(4) 8_565 . . .
O5 Li2 B4 O2 96.70(14) . . . .
B4 Li2 B4 O2 122.67(6) 8_565 . . .
B3 Li2 B4 O2 -24.58(6) . . . .
B3 Li2 B4 O2 39.85(10) 8_565 . . .
B1 Li2 B4 O2 -174.08(7) 3 . . .
B1 Li2 B4 O2 -123.78(5) 6_656 . . .
O10 Li2 B4 O11 -142.62(12) . . . .
O8 Li2 B4 O11 74.12(5) 6_656 . . .
O2 Li2 B4 O11 -41.26(5) 8_565 . . .
O2 Li2 B4 O11 -137.48(7) . . . .
O5 Li2 B4 O11 -178.48(6) 8_565 . . .
O5 Li2 B4 O11 -40.78(12) . . . .
B4 Li2 B4 O11 -14.81(5) 8_565 . . .
B3 Li2 B4 O11 -162.06(8) . . . .
B3 Li2 B4 O11 -97.62(10) 8_565 . . .
B1 Li2 B4 O11 48.45(5) 3 . . .
B1 Li2 B4 O11 98.75(5) 6_656 . . .
B5 O13 B5 O1 -170.66(6) 8_565 . . 2_554
Li3 O13 B5 O1 12.18(11) . . . 2_554
B5 O13 B5 O4 69.04(10) 8_565 . . .
Li3 O13 B5 O4 -108.12(10) . . . .
B5 O13 B5 O6 -49.16(11) 8_565 . . .
Li3 O13 B5 O6 133.67(10) . . . .
B5 O13 B5 Li1 148.16(11) 8_565 . . 2_554
Li3 O13 B5 Li1 -29.00(18) . . . 2_554
B5 O13 B5 Li3 177.16(14) 8_565 . . .
B3 O4 B5 O13 -90.30(6) . . . .
B1 O4 B5 O13 47.77(7) . . . .
Li1 O4 B5 O13 151.69(7) 2_554 . . .
B3 O4 B5 O1 145.99(5) . . . 2_554
B1 O4 B5 O1 -75.95(6) . . . 2_554
Li1 O4 B5 O1 27.98(6) 2_554 . . 2_554
B3 O4 B5 O6 32.49(6) . . . .
B1 O4 B5 O6 170.55(4) . . . .
Li1 O4 B5 O6 -85.52(6) 2_554 . . .
B3 O4 B5 Li1 118.01(7) . . . 2_554
B1 O4 B5 Li1 -103.93(7) . . . 2_554
B3 O4 B5 Li3 -132.83(5) . . . .
B1 O4 B5 Li3 5.23(7) . . . .
Li1 O4 B5 Li3 109.16(6) 2_554 . . .
B3 O6 B5 O13 -62.34(6) 6_656 . . .
B6 O6 B5 O13 153.91(5) 8_565 . . .
B3 O6 B5 O1 62.12(6) 6_656 . . 2_554
B6 O6 B5 O1 -81.63(6) 8_565 . . 2_554
B3 O6 B5 O4 175.13(4) 6_656 . . .
B6 O6 B5 O4 31.39(6) 8_565 . . .
B3 O6 B5 Li1 110.15(6) 6_656 . . 2_554
B6 O6 B5 Li1 -33.60(7) 8_565 . . 2_554
B3 O6 B5 Li3 -23.04(8) 6_656 . . .
B6 O6 B5 Li3 -166.79(6) 8_565 . . .
O12 Li3 B5 O13 -117.64(15) 1_554 . . .
O2 Li3 B5 O13 54.38(6) 3 . . .
O2 Li3 B5 O13 127.75(12) 6_656 . . .
B5 Li3 B5 O13 -1.27(6) 8_565 . . .
B2 Li3 B5 O13 -150.33(15) 7_655 . . .
B2 Li3 B5 O13 -85.31(12) 2_564 . . .
Li2 Li3 B5 O13 82.71(8) 6_656 . . .
Li4 Li3 B5 O13 -94.04(9) 6_556 . . .
O13 Li3 B5 O1 -168.34(10) . . . 2_554
O12 Li3 B5 O1 74.02(8) 1_554 . . 2_554
O2 Li3 B5 O1 -113.96(9) 3 . . 2_554
O2 Li3 B5 O1 -40.60(4) 6_656 . . 2_554
B5 Li3 B5 O1 -169.61(5) 8_565 . . 2_554
B2 Li3 B5 O1 41.33(7) 7_655 . . 2_554
B2 Li3 B5 O1 106.34(10) 2_564 . . 2_554
Li2 Li3 B5 O1 -85.64(4) 6_656 . . 2_554
Li4 Li3 B5 O1 97.62(4) 6_556 . . 2_554
O13 Li3 B5 O4 90.87(9) . . . .
O12 Li3 B5 O4 -26.77(10) 1_554 . . .
O2 Li3 B5 O4 145.25(7) 3 . . .
O2 Li3 B5 O4 -141.39(6) 6_656 . . .
B5 Li3 B5 O4 89.60(5) 8_565 . . .
B2 Li3 B5 O4 -59.46(9) 7_655 . . .
B2 Li3 B5 O4 5.55(12) 2_564 . . .
Li2 Li3 B5 O4 173.57(5) 6_656 . . .
Li4 Li3 B5 O4 -3.17(5) 6_556 . . .
O13 Li3 B5 O6 -69.07(11) . . . .
O12 Li3 B5 O6 173.30(7) 1_554 . . .
O2 Li3 B5 O6 -14.69(11) 3 . . .
O2 Li3 B5 O6 58.68(7) 6_656 . . .
B5 Li3 B5 O6 -70.33(8) 8_565 . . .
B2 Li3 B5 O6 140.60(7) 7_655 . . .
B2 Li3 B5 O6 -154.38(9) 2_564 . . .
Li2 Li3 B5 O6 13.64(7) 6_656 . . .
Li4 Li3 B5 O6 -163.11(5) 6_556 . . .
O13 Li3 B5 Li1 166.14(9) . . . 2_554
O12 Li3 B5 Li1 48.50(12) 1_554 . . 2_554
O2 Li3 B5 Li1 -139.48(7) 3 . . 2_554
O2 Li3 B5 Li1 -66.12(9) 6_656 . . 2_554
B5 Li3 B5 Li1 164.87(5) 8_565 . . 2_554
B2 Li3 B5 Li1 15.80(12) 7_655 . . 2_554
B2 Li3 B5 Li1 80.82(11) 2_564 . . 2_554
Li2 Li3 B5 Li1 -111.16(6) 6_656 . . 2_554
Li4 Li3 B5 Li1 72.09(7) 6_556 . . 2_554
B1 O7 B6 O9 -118.22(6) 3 . . 2_564
Li4 O7 B6 O9 49.82(9) 5_666 . . 2_564
B1 O7 B6 O6 3.41(7) 3 . . 8_565
Li4 O7 B6 O6 171.45(7) 5_666 . . 8_565
B1 O7 B6 O5 118.20(5) 3 . . .
Li4 O7 B6 O5 -73.76(7) 5_666 . . .
B3 O5 B6 O9 101.00(6) 8_565 . . 2_564
B2 O5 B6 O9 -98.63(6) . . . 2_564
Li2 O5 B6 O9 178.55(6) . . . 2_564
B3 O5 B6 O7 -129.74(5) 8_565 . . .
B2 O5 B6 O7 30.63(7) . . . .
Li2 O5 B6 O7 -52.19(6) . . . .
B3 O5 B6 O6 -13.34(6) 8_565 . . 8_565
B2 O5 B6 O6 147.03(5) . . . 8_565
Li2 O5 B6 O6 64.21(6) . . . 8_565
